data_7028050
loop_
_publ_author_name
'Tenorio, Miguel A. Jim\'enez'
'Jim\'enez Tenorio, Manuel'
'Puerta, M. Carmen'
'Valerga, Pedro'

_publ_contact_author
;
 M.Carmen Puerta
 Departamento de Ciencia de Materiales e Ingenieria Metalurgica y Quimica
 Inorganica. Facultad de Ciencias. Universidad de Cadiz.
 Apartado 40.  Puerto Real 11510. Spain.
;
_publ_section_title
;
 Neutral and cationic ruthenium hydrotris(pyrazolyl)borate derivatives
 containing bulky monodentate phosphines. Crystal structures of
 [RuTp(H2O)(PPri2Me)2][CF3SO3]&#x00B7;EtOH and [RuTp(N2)(PEt3)2][BPh4]
;
_journal_issue 21
_journal_name_full 'Journal of the Chemical Society, Dalton Transactions'
_journal_page_first 3601
_journal_paper_doi 10.1039/a804866e
_journal_year 1998
_chemical_formula_sum 'C45 H60 B2 N8 P2 Ru'
_chemical_formula_weight 897.66
_space_group_IT_number 19
_symmetry_cell_setting orthorhombic
_symmetry_Int_Tables_number 19
_symmetry_space_group_name_Hall 'P 2ac 2ab'
_symmetry_space_group_name_H-M 'P 21 21 21'
_audit_creation_date 'Thu Apr  2 15:38:54 1998'
_audit_creation_method 'from TEXRAY.INF file'
_cell_angle_alpha 90
_cell_angle_beta 90
_cell_angle_gamma 90
_cell_formula_units_Z 4
_cell_length_a 15.908(4)
_cell_length_b 22.077(6)
_cell_length_c 13.204(6)
_cell_measurement_reflns_used 25
_cell_measurement_temperature 290.2
_cell_measurement_theta_max 15.4
_cell_measurement_theta_min 12.6
_cell_volume 4637(3)
_computing_cell_refinement 'MSC/AFC Diffractometer Control'
_computing_data_collection 'MSC/AFC Diffractometer Control'
_computing_data_reduction teXsan
_computing_publication_material teXsan
_computing_structure_refinement teXsan
_diffrn_ambient_temperature 290.2
_diffrn_measurement_device AFC6S
_diffrn_measurement_method 'omega/2-theta scans'
_diffrn_orient_matrix_UB_11 0.03927
_diffrn_orient_matrix_UB_12 0.03535
_diffrn_orient_matrix_UB_13 0.00212
_diffrn_orient_matrix_UB_21 -0.04889
_diffrn_orient_matrix_UB_22 0.02831
_diffrn_orient_matrix_UB_23 -0.00511
_diffrn_orient_matrix_UB_31 -0.00441
_diffrn_orient_matrix_UB_32 0.00092
_diffrn_orient_matrix_UB_33 0.07553
_diffrn_radiation_monochromator graphite
_diffrn_radiation_source 'X-ray tube'
_diffrn_radiation_type MoKalpha
_diffrn_radiation_wavelength 0.7107
_diffrn_reflns_av_R_equivalents 0.00
_diffrn_reflns_number 3754
_diffrn_reflns_theta_max 25.05
_diffrn_standards_decay_% 1.43
_diffrn_standards_interval_count 100
_diffrn_standards_number 3
_exptl_absorpt_coefficient_mu 0.437
_exptl_absorpt_correction_T_max 1.000
_exptl_absorpt_correction_T_min 0.749
_exptl_absorpt_correction_type empirical
_exptl_absorpt_process_details psi-scan
_exptl_crystal_colour red
_exptl_crystal_density_diffrn 1.286
_exptl_crystal_density_meas 0.000
_exptl_crystal_description irregular
_exptl_crystal_F_000 1880.00
_exptl_crystal_size_max 0.400
_exptl_crystal_size_mid 0.360
_exptl_crystal_size_min 0.220
_refine_diff_density_max -0.43
_refine_diff_density_min 0.56
_refine_ls_extinction_coef 0.00000
_refine_ls_extinction_method none
_refine_ls_goodness_of_fit_obs 2.245
_refine_ls_hydrogen_treatment noref
_refine_ls_matrix_type full
_refine_ls_number_parameters 338
_refine_ls_number_reflns 1998
_refine_ls_number_restraints 0
_refine_ls_R_factor_obs 0.0658
_refine_ls_shift/esd_max 1.9177
_refine_ls_structure_factor_coef F
_refine_ls_weighting_scheme sigma
_refine_ls_wR_factor_obs 0.0768
_reflns_number_observed 1998
_reflns_number_total 3754
_reflns_observed_criterion 3.00
_cod_data_source_file e804866sup1.cif
_cod_data_source_block '[Ru(Tp)(N2)(PEt3)2]BPh4'
_cod_original_cell_volume 4637(2)
_cod_original_sg_symbol_H-M 'P 21 21 21 '
_cod_original_formula_sum 'C45 H60 B2 N8 P2 Ru '
_cod_database_code 7028050

loop_
_symmetry_equiv_pos_as_xyz
'   +x,   +y,   +z'
'1/2-x,   -y,1/2+z'
'1/2+x,1/2-y,   -z'
'   -x,1/2+y,1/2-z'

loop_
_atom_site_aniso_label
_atom_site_aniso_U_11
_atom_site_aniso_U_22
_atom_site_aniso_U_33
_atom_site_aniso_U_12
_atom_site_aniso_U_13
_atom_site_aniso_U_23
Ru(1) 0.0468(8) 0.0512(8) 0.0546(8) -0.0040(9) 0.0034(10) 0.0025(9)
P(1) 0.061(4) 0.054(3) 0.095(5) 0.003(3) -0.008(4) -0.014(3)
P(2) 0.055(3) 0.081(4) 0.074(4) 0.005(3) 0.004(3) 0.002(4)
N(1) 0.11(2) 0.09(1) 0.06(1) 0.00(2) 0.02(2) -0.01(1)
N(2) 0.19(3) 0.18(3) 0.14(2) -0.08(3) 0.05(3) 0.00(2)
N(11) 0.05(1) 0.09(1) 0.07(1) -0.022(10) 0.005(10) -0.01(1)
N(12) 0.043(9) 0.08(1) 0.07(1) -0.01(1) 0.01(1) 0.01(1)
N(21) 0.07(1) 0.05(1) 0.11(2) -0.02(1) -0.01(1) -0.02(1)
N(22) 0.07(2) 0.06(1) 0.08(1) -0.01(1) 0.00(1) -0.01(1)
N(31) 0.10(2) 0.06(1) 0.07(1) 0.01(1) 0.01(1) 0.01(1)
N(32) 0.06(1) 0.039(9) 0.06(1) 0.002(10) 0.00(1) 0.018(8)
C(12) 0.05(1) 0.09(2) 0.09(2) -0.02(1) 0.00(1) 0.03(1)
C(13) 0.06(1) 0.10(2) 0.09(2) 0.01(1) 0.00(1) 0.01(1)
C(14) 0.06(1) 0.07(1) 0.11(2) -0.01(1) -0.01(1) 0.03(2)
C(22) 0.17(3) 0.09(2) 0.09(2) -0.01(2) -0.05(2) 0.03(2)
C(23) 0.22(4) 0.10(2) 0.09(2) 0.04(3) -0.11(3) -0.03(2)
C(24) 0.10(2) 0.11(2) 0.06(2) -0.01(2) -0.03(2) -0.04(2)
C(32) 0.11(2) 0.06(2) 0.05(2) 0.04(2) 0.03(2) 0.02(1)
C(33) 0.12(2) 0.13(2) 0.06(2) 0.08(2) -0.03(2) -0.01(2)
C(34) 0.10(2) 0.09(2) 0.02(1) 0.04(2) -0.01(1) 0.00(1)
B(1) 0.09(2) 0.08(2) 0.09(2) 0.02(2) 0.04(2) 0.04(2)

loop_
_atom_site_label
_atom_site_fract_x
_atom_site_fract_y
_atom_site_fract_z
_atom_site_U_iso_or_equiv
_atom_site_thermal_displace_type
Ru(1) 0.08974(10) 0.02079(7) 0.7712(1) 0.0509(4) Uij
P(1) 0.0851(4) -0.0734(2) 0.6867(5) 0.070(2) Uij
P(2) -0.0552(3) 0.0446(3) 0.7729(5) 0.070(2) Uij
N(1) 0.081(2) -0.017(1) 0.900(1) 0.089(7) Uij
N(2) 0.089(2) -0.031(1) 0.972(2) 0.17(1) Uij
N(11) 0.266(1) 0.0654(8) 0.746(1) 0.069(7) Uij
N(12) 0.2260(9) 0.0164(9) 0.779(1) 0.065(5) Uij
N(21) 0.172(1) 0.1407(9) 0.808(2) 0.076(7) Uij
N(22) 0.111(1) 0.1044(8) 0.850(2) 0.072(7) Uij
N(31) 0.160(1) 0.1125(8) 0.630(2) 0.075(8) Uij
N(32) 0.101(1) 0.0672(7) 0.635(1) 0.053(5) Uij
C(1) 0.182(2) -0.096(1) 0.628(2) 0.14(1) Uij
C(2) 0.215(2) -0.055(1) 0.545(2) 0.113(9) Uij
C(3) 0.059(2) -0.136(2) 0.766(3) 0.21(1) Uij
C(4) 0.123(2) -0.151(1) 0.841(3) 0.17(1) Uij
C(5) 0.004(2) -0.087(1) 0.591(2) 0.14(1) Uij
C(6) 0.005(2) -0.146(2) 0.529(3) 0.19(1) Uij
C(7) -0.117(2) 0.020(2) 0.889(2) 0.16(1) Uij
C(8) -0.132(2) -0.044(1) 0.893(2) 0.13(1) Uij
C(9) -0.072(2) 0.129(1) 0.785(2) 0.110(8) Uij
C(10) -0.039(2) 0.165(1) 0.702(2) 0.117(10) Uij
C(11) -0.123(1) 0.024(1) 0.666(2) 0.086(7) Uij
C(12) 0.351(1) 0.055(1) 0.758(2) 0.078(8) Uij
C(13) 0.362(1) -0.001(1) 0.794(2) 0.081(9) Uij
C(14) 0.282(1) -0.024(1) 0.809(2) 0.078(8) Uij
C(15) -0.215(2) 0.047(1) 0.673(2) 0.098(8) Uij
C(16) 0.889(1) 1.0815(8) 0.262(2) 0.056(5) Uij
C(17) 0.916(2) 1.0454(9) 0.185(2) 0.075(6) Uij
C(18) 0.933(1) 0.981(1) 0.200(2) 0.082(7) Uij
C(19) 0.922(2) 0.9523(9) 0.289(2) 0.089(7) Uij
C(20) 0.894(1) 0.989(1) 0.365(2) 0.086(7) Uij
C(21) 0.878(1) 1.0527(10) 0.353(2) 0.071(7) Uij
C(22) 0.182(2) 0.187(1) 0.870(3) 0.11(1) Uij
C(23) 0.128(3) 0.178(1) 0.951(2) 0.14(2) Uij
C(24) 0.082(2) 0.125(1) 0.939(2) 0.092(10) Uij
C(25) 0.961(1) 1.1900(9) 0.259(2) 0.069(6) Uij
C(26) 1.037(1) 1.1656(9) 0.228(2) 0.078(6) Uij
C(27) 1.113(1) 1.202(1) 0.235(2) 0.102(8) Uij
C(28) 1.105(2) 1.262(1) 0.264(2) 0.116(8) Uij
C(29) 1.034(2) 1.290(1) 0.295(2) 0.12(1) Uij
C(30) 0.956(2) 1.250(1) 0.291(2) 0.103(8) Uij
C(31) 0.838(1) 1.1633(8) 0.134(1) 0.052(5) Uij
C(32) 0.153(2) 0.1371(10) 0.538(2) 0.077(9) Uij
C(33) 0.089(2) 0.112(1) 0.484(2) 0.10(1) Uij
C(34) 0.063(1) 0.067(1) 0.548(2) 0.073(8) Uij
C(35) 0.767(1) 1.127(1) 0.093(2) 0.081(7) Uij
C(36) 0.731(1) 1.139(1) 0.001(2) 0.087(8) Uij
C(37) 0.755(1) 1.188(1) -0.055(2) 0.081(7) Uij
C(38) 0.826(2) 1.224(1) -0.023(2) 0.092(8) Uij
C(39) 0.859(1) 1.2090(8) 0.070(2) 0.061(6) Uij
C(40) 0.805(1) 1.1756(9) 0.332(2) 0.059(6) Uij
C(41) 0.720(1) 1.186(1) 0.307(2) 0.085(7) Uij
C(42) 0.659(2) 1.200(1) 0.384(2) 0.123(10) Uij
C(43) 0.694(2) 1.205(1) 0.482(2) 0.106(9) Uij
C(44) 0.773(2) 1.197(1) 0.509(2) 0.099(9) Uij
C(45) 0.828(1) 1.183(1) 0.432(2) 0.081(7) Uij
B(1) 0.223(2) 0.125(1) 0.718(3) 0.09(1) Uij
B(2) 0.871(1) 1.153(1) 0.245(2) 0.065(7) Uij
H(1) 0.2249 -0.0984 0.6781 0.1301 Uij
H(2) 0.1751 -0.1343 0.5969 0.1301 Uij
H(3) 0.2671 -0.0689 0.5200 0.1325 Uij
H(4) 0.1756 -0.0508 0.4930 0.1325 Uij
H(5) 0.2249 -0.0146 0.5743 0.1325 Uij
H(6) 0.0112 -0.1257 0.8021 0.0608 Uij
H(7) 0.0524 -0.1695 0.7247 0.0608 Uij
H(8) 0.1051 -0.1876 0.8834 0.0608 Uij
H(9) 0.1769 -0.1650 0.8136 0.0608 Uij
H(10) 0.1359 -0.1211 0.8909 0.0608 Uij
H(11) -0.0484 -0.0843 0.6197 0.0608 Uij
H(12) 0.0100 -0.0532 0.5412 0.0608 Uij
H(13) 0.0039 -0.1800 0.5698 0.0608 Uij
H(14) -0.0350 -0.1472 0.4770 0.0608 Uij
H(15) 0.0619 -0.1489 0.4909 0.0608 Uij
H(16) -0.0823 0.0337 0.9481 0.1282 Uij
H(17) -0.1667 0.0445 0.8919 0.1282 Uij
H(18) -0.1622 -0.0537 0.9512 0.1191 Uij
H(19) -0.1641 -0.0542 0.8337 0.1191 Uij
H(20) -0.0801 -0.0649 0.8907 0.1191 Uij
H(21) -0.1329 0.1350 0.7821 0.1340 Uij
H(22) -0.0506 0.1419 0.8440 0.1340 Uij
H(23) 0.0199 0.1602 0.7020 0.1301 Uij
H(24) -0.0625 0.1532 0.6402 0.1301 Uij
H(25) -0.0527 0.2064 0.7160 0.1301 Uij
H(26) -0.1017 0.0386 0.6052 0.1070 Uij
H(27) -0.1272 -0.0199 0.6625 0.1070 Uij
H(28) 0.3936 0.0849 0.7449 0.0967 Uij
H(29) 0.4140 -0.0218 0.8036 0.0961 Uij
H(30) 0.2692 -0.0617 0.8385 0.0858 Uij
H(31) -0.2130 0.0882 0.6754 0.1220 Uij
H(32) -0.2436 0.0322 0.6150 0.1220 Uij
H(33) -0.2386 0.0296 0.7322 0.1220 Uij
H(34) 0.9235 1.0619 0.1184 0.0906 Uij
H(35) 0.9519 0.9566 0.1445 0.0987 Uij
H(36) 0.9342 0.9106 0.2977 0.1173 Uij
H(37) 0.8812 0.9708 0.4291 0.1049 Uij
H(38) 0.8608 1.0760 0.4115 0.0851 Uij
H(39) 0.2205 0.2216 0.8610 0.1201 Uij
H(40) 0.1232 0.2032 1.0072 0.1319 Uij
H(41) 0.0370 0.1086 0.9798 0.0950 Uij
H(42) 1.0382 1.1258 0.2003 0.0912 Uij
H(43) 1.1680 1.1853 0.2272 0.1268 Uij
H(44) 1.1519 1.2867 0.2601 0.1423 Uij
H(45) 1.0299 1.3297 0.3173 0.1214 Uij
H(46) 0.9024 1.2667 0.3124 0.1191 Uij
H(47) 0.1899 0.1702 0.5180 0.0850 Uij
H(48) 0.0718 0.1210 0.4197 0.1067 Uij
H(49) 0.0178 0.0393 0.5345 0.0855 Uij
H(50) 0.7487 1.0934 0.1322 0.0997 Uij
H(51) 0.6879 1.1149 -0.0229 0.1149 Uij
H(52) 0.7269 1.1968 -0.1185 0.1050 Uij
H(53) 0.8458 1.2577 -0.0595 0.1067 Uij
H(54) 0.9041 1.2342 0.0917 0.0715 Uij
H(55) 0.7048 1.1834 0.2372 0.1021 Uij
H(56) 0.6022 1.2072 0.3653 0.0608 Uij
H(57) 0.6542 1.2138 0.5342 0.1238 Uij
H(58) 0.7894 1.2020 0.5771 0.1190 Uij
H(59) 0.8875 1.1777 0.4497 0.0974 Uij
H(60) 0.2624 0.1555 0.7005 0.0919 Uij

loop_
_atom_type_symbol
_atom_type_oxidation_number
_atom_type_number_in_cell
_atom_type_scat_dispersion_real
_atom_type_scat_dispersion_imag
_atom_type_scat_source
C 0 180 0.002 0.002 'International Tables'
H 0 240 0.000 0.000 'International Tables'
B 0 8 0.000 0.001 'International Tables'
P 0 8 0.090 0.095 'International Tables'
N 0 32 0.004 0.003 'International Tables'
Ru 0 4 -1.420 0.836 'International Tables'

loop_
_geom_angle_atom_site_label_1
_geom_angle_atom_site_label_2
_geom_angle_atom_site_label_3
_geom_angle
_geom_angle_publ_flag
P(1) Ru(1) P(2) 99.8(2) yes
P(1) Ru(1) N(1) 91.8(7) yes
P(1) Ru(1) N(12) 90.7(5) yes
P(1) Ru(1) N(22) 172.7(5) yes
P(1) Ru(1) N(32) 91.6(5) yes
P(2) Ru(1) N(1) 91.2(9) yes
P(2) Ru(1) N(12) 169.3(5) yes
P(2) Ru(1) N(22) 87.5(5) yes
P(2) Ru(1) N(32) 88.9(5) yes
N(1) Ru(1) N(12) 90(1) yes
N(1) Ru(1) N(22) 87.5(9) yes
N(1) Ru(1) N(32) 176.5(9) yes
N(12) Ru(1) N(22) 82.0(7) yes
N(12) Ru(1) N(32) 88.7(7) yes
N(22) Ru(1) N(32) 89.0(7) yes
Ru(1) P(1) C(1) 114.8(10) yes
Ru(1) P(1) C(3) 114(1) yes
Ru(1) P(1) C(5) 119.6(10) yes
C(1) P(1) C(3) 104(1) yes
C(1) P(1) C(5) 105(1) yes
C(3) P(1) C(5) 96(1) yes
Ru(1) P(2) C(7) 116(1) yes
Ru(1) P(2) C(9) 111.1(8) yes
Ru(1) P(2) C(11) 120.6(8) yes
C(7) P(2) C(9) 97(1) yes
C(7) P(2) C(11) 104(1) yes
C(9) P(2) C(11) 103(1) yes
Ru(1) N(1) N(2) 166(3) yes
N(12) N(11) C(12) 107(1) yes
N(12) N(11) B(1) 123(1) yes
C(12) N(11) B(1) 127(2) yes
Ru(1) N(12) N(11) 115(1) yes
Ru(1) N(12) C(14) 135(1) yes
N(11) N(12) C(14) 108(1) yes
N(22) N(21) C(22) 107(2) yes
N(22) N(21) B(1) 124(2) yes
C(22) N(21) B(1) 127(2) yes
Ru(1) N(22) N(21) 114(1) yes
Ru(1) N(22) C(24) 131(1) yes
N(21) N(22) C(24) 113(1) yes
N(32) N(31) C(32) 106(2) yes
N(32) N(31) B(1) 121(1) yes
C(32) N(31) B(1) 131(2) yes
Ru(1) N(32) N(31) 117(1) yes
Ru(1) N(32) C(34) 136(1) yes
N(31) N(32) C(34) 106(1) yes
P(1) C(1) C(2) 116(2) yes
P(1) C(1) H(1) 109.2764 no
P(1) C(1) H(2) 109.5259 no
C(2) C(1) H(1) 106.9973 no
C(2) C(1) H(2) 104.8381 no
H(1) C(1) H(2) 109.2323 no
C(1) C(2) H(3) 111.5341 no
C(1) C(2) H(4) 111.1995 no
C(1) C(2) H(5) 107.6196 no
H(3) C(2) H(4) 112.0135 no
H(3) C(2) H(5) 106.7206 no
H(4) C(2) H(5) 107.4636 no
P(1) C(3) C(4) 114(2) yes
P(1) C(3) H(6) 108.2397 no
P(1) C(3) H(7) 107.3856 no
C(4) C(3) H(6) 106.0991 no
C(4) C(3) H(7) 106.7752 no
H(6) C(3) H(7) 113.8329 no
C(3) C(4) H(8) 111.3888 no
C(3) C(4) H(9) 115.4145 no
C(3) C(4) H(10) 117.2110 no
H(8) C(4) H(9) 101.4162 no
H(8) C(4) H(10) 103.5850 no
H(9) C(4) H(10) 106.0555 no
P(1) C(5) C(6) 120(2) yes
P(1) C(5) H(11) 110.6247 no
P(1) C(5) H(12) 105.7873 no
C(6) C(5) H(11) 106.2817 no
C(6) C(5) H(12) 105.6305 no
H(11) C(5) H(12) 107.2689 no
C(5) C(6) H(13) 111.7038 no
C(5) C(6) H(14) 114.8998 no
C(5) C(6) H(15) 108.8420 no
H(13) C(6) H(14) 112.3882 no
H(13) C(6) H(15) 103.9777 no
H(14) C(6) H(15) 104.0780 no
P(2) C(7) C(8) 112(2) yes
P(2) C(7) H(16) 105.4087 no
P(2) C(7) H(17) 107.7427 no
C(8) C(7) H(16) 111.0142 no
C(8) C(7) H(17) 113.8391 no
H(16) C(7) H(17) 105.2086 no
C(7) C(8) H(18) 109.2831 no
C(7) C(8) H(19) 106.7809 no
C(7) C(8) H(20) 108.6183 no
H(18) C(8) H(19) 111.2188 no
H(18) C(8) H(20) 111.3065 no
H(19) C(8) H(20) 109.4951 no
P(2) C(9) C(10) 115(1) yes
P(2) C(9) H(21) 105.9936 no
P(2) C(9) H(22) 109.6344 no
C(10) C(9) H(21) 104.5639 no
C(10) C(9) H(22) 109.4093 no
H(21) C(9) H(22) 111.7996 no
C(9) C(10) H(23) 107.4132 no
C(9) C(10) H(24) 110.9440 no
C(9) C(10) H(25) 107.6844 no
H(23) C(10) H(24) 110.7011 no
H(23) C(10) H(25) 109.7788 no
H(24) C(10) H(25) 110.2307 no
P(2) C(11) C(15) 115(1) yes
P(2) C(11) H(26) 111.3974 no
P(2) C(11) H(27) 109.7081 no
C(15) C(11) H(26) 105.6380 no
C(15) C(11) H(27) 104.9205 no
H(26) C(11) H(27) 109.5289 no
N(11) C(12) C(13) 108(1) yes
N(11) C(12) H(28) 124.5221 no
C(13) C(12) H(28) 126.7757 no
C(12) C(13) C(14) 105(2) yes
C(12) C(13) H(29) 127.0169 no
C(14) C(13) H(29) 127.6153 no
N(12) C(14) C(13) 109(1) yes
N(12) C(14) H(30) 124.9380 no
C(13) C(14) H(30) 125.4201 no
C(11) C(15) H(31) 107.5064 no
C(11) C(15) H(32) 107.6904 no
C(11) C(15) H(33) 107.2555 no
H(31) C(15) H(32) 112.0494 no
H(31) C(15) H(33) 112.2382 no
H(32) C(15) H(33) 109.8527 no
C(17) C(16) C(21) 115(1) yes
C(17) C(16) B(2) 121(1) yes
C(21) C(16) B(2) 123(1) yes
C(16) C(17) C(18) 121(2) yes
C(16) C(17) H(34) 120.1668 no
C(18) C(17) H(34) 117.9797 no
C(17) C(18) C(19) 122(2) yes
C(17) C(18) H(35) 119.7182 no
C(19) C(18) H(35) 117.3236 no
C(18) C(19) C(20) 114(2) yes
C(18) C(19) H(36) 121.5910 no
C(20) C(19) H(36) 123.9041 no
C(19) C(20) C(21) 123(2) yes
C(19) C(20) H(37) 117.8585 no
C(21) C(20) H(37) 118.4807 no
C(16) C(21) C(20) 122(2) yes
C(16) C(21) H(38) 119.3580 no
C(20) C(21) H(38) 118.4492 no
N(21) C(22) C(23) 106(2) yes
N(21) C(22) H(39) 127.1733 no
C(23) C(22) H(39) 126.4394 no
C(22) C(23) C(24) 111(2) yes
C(22) C(23) H(40) 125.3742 no
C(24) C(23) H(40) 123.0735 no
N(22) C(24) C(23) 101(2) yes
N(22) C(24) H(41) 128.6447 no
C(23) C(24) H(41) 129.7868 no
C(26) C(25) C(30) 120(1) yes
C(26) C(25) B(2) 121(1) yes
C(30) C(25) B(2) 117(1) yes
C(25) C(26) C(27) 119(1) yes
C(25) C(26) H(42) 119.8336 no
C(27) C(26) H(42) 120.8277 no
C(26) C(27) C(28) 117(2) yes
C(26) C(27) H(43) 122.0254 no
C(28) C(27) H(43) 119.9536 no
C(27) C(28) C(29) 127(2) yes
C(27) C(28) H(44) 118.4011 no
C(29) C(28) H(44) 114.1393 no
C(28) C(29) C(30) 113(2) yes
C(28) C(29) H(45) 126.2900 no
C(30) C(29) H(45) 119.8033 no
C(25) C(30) C(29) 120(2) yes
C(25) C(30) H(46) 119.6242 no
C(29) C(30) H(46) 119.8969 no
C(35) C(31) C(39) 111(1) yes
C(35) C(31) B(2) 120(1) yes
C(39) C(31) B(2) 127(1) yes
N(31) C(32) C(33) 111(2) yes
N(31) C(32) H(47) 120.7835 no
C(33) C(32) H(47) 127.7347 no
C(32) C(33) C(34) 101(2) yes
C(32) C(33) H(48) 127.8669 no
C(34) C(33) H(48) 130.1620 no
N(32) C(34) C(33) 113(2) yes
N(32) C(34) H(49) 121.1924 no
C(33) C(34) H(49) 124.9646 no
C(31) C(35) C(36) 121(2) yes
C(31) C(35) H(50) 117.4788 no
C(36) C(35) H(50) 121.2542 no
C(35) C(36) C(37) 122(2) yes
C(35) C(36) H(51) 119.2973 no
C(37) C(36) H(51) 118.5373 no
C(36) C(37) C(38) 119(2) yes
C(36) C(37) H(52) 119.6538 no
C(38) C(37) H(52) 121.1592 no
C(37) C(38) C(39) 115(2) yes
C(37) C(38) H(53) 122.4429 no
C(39) C(38) H(53) 121.4089 no
C(31) C(39) C(38) 129(2) yes
C(31) C(39) H(54) 115.5824 no
C(38) C(39) H(54) 114.9408 no
C(41) C(40) C(45) 117(2) yes
C(41) C(40) B(2) 119(1) yes
C(45) C(40) B(2) 122(1) yes
C(40) C(41) C(42) 121(2) yes
C(40) C(41) H(55) 117.2277 no
C(42) C(41) H(55) 121.3986 no
C(41) C(42) C(43) 113(2) yes
C(41) C(42) H(56) 120.1168 no
C(43) C(42) H(56) 126.6203 no
C(42) C(43) C(44) 128(2) yes
C(42) C(43) H(57) 114.4524 no
C(44) C(43) H(57) 117.4265 no
C(43) C(44) C(45) 115(2) yes
C(43) C(44) H(58) 120.6753 no
C(45) C(44) H(58) 123.6481 no
C(40) C(45) C(44) 124(2) yes
C(40) C(45) H(59) 117.7973 no
C(44) C(45) H(59) 117.6622 no
N(11) B(1) N(21) 105(2) yes
N(11) B(1) N(31) 108(2) yes
N(11) B(1) H(60) 111.3126 no
N(21) B(1) N(31) 107(2) yes
N(21) B(1) H(60) 112.9567 no
N(31) B(1) H(60) 111.2359 no
C(16) B(2) C(25) 108(1) yes
C(16) B(2) C(31) 109(1) yes
C(16) B(2) C(40) 107(1) yes
C(25) B(2) C(31) 108(1) yes
C(25) B(2) C(40) 108(1) yes
C(31) B(2) C(40) 113(1) yes

loop_
_geom_bond_atom_site_label_1
_geom_bond_atom_site_label_2
_geom_bond_distance
_geom_bond_publ_flag
Ru(1) P(1) 2.362(5) yes
Ru(1) P(2) 2.365(6) yes
Ru(1) N(1) 1.91(2) yes
Ru(1) N(12) 2.17(1) yes
Ru(1) N(22) 2.15(2) yes
Ru(1) N(32) 2.07(1) yes
P(1) C(1) 1.79(3) yes
P(1) C(3) 1.78(4) yes
P(1) C(5) 1.82(3) yes
P(2) C(7) 1.90(3) yes
P(2) C(9) 1.89(2) yes
P(2) C(11) 1.83(2) yes
N(1) N(2) 1.01(2) yes
N(11) N(12) 1.33(2) yes
N(11) C(12) 1.37(2) yes
N(11) B(1) 1.53(3) yes
N(12) C(14) 1.32(2) yes
N(21) N(22) 1.38(2) yes
N(21) C(22) 1.32(3) yes
N(21) B(1) 1.48(3) yes
N(22) C(24) 1.34(3) yes
N(31) N(32) 1.37(2) yes
N(31) C(32) 1.33(3) yes
N(31) B(1) 1.56(4) yes
N(32) C(34) 1.30(2) yes
C(1) C(2) 1.51(3) yes
C(1) H(1) 0.9540 no
C(1) H(2) 0.9487 no
C(2) H(3) 0.9402 no
C(2) H(4) 0.9309 no
C(2) H(5) 0.9928 no
C(3) C(4) 1.46(4) yes
C(3) H(6) 0.9203 no
C(3) H(7) 0.9310 no
C(4) H(8) 1.0182 no
C(4) H(9) 0.9862 no
C(4) H(10) 0.9555 no
C(5) C(6) 1.54(4) yes
C(5) H(11) 0.9216 no
C(5) H(12) 1.0038 no
C(6) H(13) 0.9342 no
C(6) H(14) 0.9328 no
C(6) H(15) 1.0333 no
C(7) C(8) 1.45(4) yes
C(7) H(16) 0.9970 no
C(7) H(17) 0.9553 no
C(8) H(18) 0.9296 no
C(8) H(19) 0.9504 no
C(8) H(20) 0.9494 no
C(9) C(10) 1.45(3) yes
C(9) H(21) 0.9749 no
C(9) H(22) 0.8977 no
C(10) H(23) 0.9455 no
C(10) H(24) 0.9403 no
C(10) H(25) 0.9509 no
C(11) C(15) 1.55(3) yes
C(11) H(26) 0.9344 no
C(11) H(27) 0.9646 no
C(12) C(13) 1.35(3) yes
C(12) H(28) 0.9602 no
C(13) C(14) 1.38(3) yes
C(13) H(29) 0.9530 no
C(14) H(30) 0.9455 no
C(15) H(31) 0.9218 no
C(15) H(32) 0.9488 no
C(15) H(33) 0.9468 no
C(16) C(17) 1.36(2) yes
C(16) C(21) 1.37(2) yes
C(16) B(2) 1.61(3) yes
C(17) C(18) 1.47(3) yes
C(17) H(34) 0.9602 no
C(18) C(19) 1.35(3) yes
C(18) H(35) 0.9518 no
C(19) C(20) 1.37(3) yes
C(19) H(36) 0.9480 no
C(20) C(21) 1.44(3) yes
C(20) H(37) 0.9531 no
C(21) H(38) 0.9666 no
C(22) C(23) 1.39(4) yes
C(22) H(39) 0.9787 no
C(23) C(24) 1.40(4) yes
C(23) H(40) 0.9353 no
C(24) H(41) 0.9623 no
C(25) C(26) 1.38(2) yes
C(25) C(30) 1.40(3) yes
C(25) B(2) 1.66(3) yes
C(26) C(27) 1.47(3) yes
C(26) H(42) 0.9543 no
C(27) C(28) 1.37(3) yes
C(27) H(43) 0.9558 no
C(28) C(29) 1.36(3) yes
C(28) H(44) 0.9325 no
C(29) C(30) 1.52(3) yes
C(29) H(45) 0.9261 no
C(30) H(46) 0.9653 no
C(31) C(35) 1.49(3) yes
C(31) C(39) 1.36(2) yes
C(31) B(2) 1.58(3) yes
C(32) C(33) 1.37(3) yes
C(32) H(47) 0.9732 no
C(33) C(34) 1.37(3) yes
C(33) H(48) 0.9190 no
C(34) H(49) 0.9545 no
C(35) C(36) 1.37(3) yes
C(35) H(50) 0.9384 no
C(36) C(37) 1.37(3) yes
C(36) H(51) 0.9303 no
C(37) C(38) 1.44(3) yes
C(37) H(52) 0.9662 no
C(38) C(39) 1.37(3) yes
C(38) H(53) 0.9438 no
C(39) H(54) 0.9500 no
C(40) C(41) 1.42(3) yes
C(40) C(45) 1.37(3) yes
C(40) B(2) 1.64(3) yes
C(41) C(42) 1.43(3) yes
C(41) H(55) 0.9600 no
C(42) C(43) 1.41(3) yes
C(42) H(56) 0.9533 no
C(43) C(44) 1.31(3) yes
C(43) H(57) 0.9634 no
C(44) C(45) 1.38(3) yes
C(44) H(58) 0.9431 no
C(45) H(59) 0.9804 no
B(1) H(60) 0.9571 no
